data_2001432
loop_
_publ_author_name
'Gasparri Fava, G.'
'Belicchi Ferrari, M.'
'Pelosi, G.'
'De Munari, E.'
'Corradini, R.'
'Marchelli, R.'
'Dossena, A.'

_publ_section_title
;
 Structure of bis[(<i>S</i>)-prolinamidato]copper(II) dihydrate
;
_journal_issue 8
_journal_name_full 'Acta Crystallographica Section C'
_journal_page_first 1449
_journal_page_last 1452
_journal_paper_doi 10.1107/S0108270193001179
_journal_volume 49
_journal_year 1993
_chemical_formula_analytical 'C10 H22 Cu1 N4 O4'
_chemical_formula_structural (Cu(C5H9N2O)2)(H2O)2
_chemical_formula_sum 'C10 H22 Cu N4 O4'
_chemical_formula_weight 325.85
_chemical_melting_point 456.5(5)
_chemical_name_systematic
;
bis[(S)-prolinamidato]copper(II) dihydrate
;
_space_group_IT_number 4
_symmetry_cell_setting monoclinic
_symmetry_space_group_name_Hall 'P 2yb'
_symmetry_space_group_name_H-M 'P 1 21 1'
_cell_angle_alpha 90.00
_cell_angle_beta 112.880(10)
_cell_angle_gamma 90.00
_cell_formula_units_Z 2.00
_cell_length_a 10.8970(10)
_cell_length_b 7.4270(10)
_cell_length_c 9.5160(10)
_cell_measurement_reflns_used 25
_cell_measurement_temperature 293.00
_cell_measurement_theta_max 45
_cell_measurement_theta_min 10
_cell_volume 709.55(15)
_computing_data_collection
;
Belletti,  Ugozzoli,  Cantoni & Pasquinelli  (1979),
 Lehmann  & Larsen  (1974)
;
_computing_molecular_graphics
;
ORTEP (Johnson, 1965), PLUTO (Motherwell & Clegg, 1976)
;
_computing_publication_material 'PARST (Nardelli, 1983)'
_computing_structure_refinement 'SHELX-76 (Sheldrick, 1976)'
_computing_structure_solution 'SHELX-86 (Sheldrick, 1986)'
_diffrn_ambient_temperature 293
_diffrn_measurement_device 'Siemens AED diffractometer'
_diffrn_measurement_method \q-2\q
_diffrn_radiation_monochromator nickel
_diffrn_radiation_source 'X-ray tube'
_diffrn_radiation_type 'Cu K\a'
_diffrn_radiation_wavelength 1.54178
_diffrn_reflns_av_R_equivalents 0.0259
_diffrn_reflns_limit_h_max 12
_diffrn_reflns_limit_h_min -13
_diffrn_reflns_limit_k_max 9
_diffrn_reflns_limit_k_min 0
_diffrn_reflns_limit_l_max 10
_diffrn_reflns_limit_l_min 0
_diffrn_reflns_number 1515
_diffrn_reflns_reduction_process
;
Correction for Lorentz and polarisation effects
;
_diffrn_reflns_theta_max 70
_diffrn_reflns_theta_min 3
_diffrn_standards_decay_% 0
_diffrn_standards_interval_count 50
_diffrn_standards_number 1
_exptl_absorpt_coefficient_mu 2.2914
_exptl_absorpt_correction_type none
_exptl_crystal_colour red-orange
_exptl_crystal_density_diffrn 1.5252
_exptl_crystal_description 'rhomboidal plates'
_exptl_crystal_F_000 342
_exptl_crystal_size_max 0.24
_exptl_crystal_size_mid 0.10
_exptl_crystal_size_min 0.05
_refine_diff_density_max 0.14
_refine_diff_density_min -0.18
_refine_ls_abs_structure_details
;
The absolute configuration was established in the early stages of the
refinement by assigning the (S) configuration to the prolinamide ligand.
;
_refine_ls_extinction_method none
_refine_ls_goodness_of_fit_obs 1.09
_refine_ls_hydrogen_treatment noref
_refine_ls_matrix_type full
_refine_ls_number_parameters 182
_refine_ls_number_reflns 996
_refine_ls_R_factor_obs 0.043
_refine_ls_shift/esd_max 0.69
_refine_ls_structure_factor_coef F
_refine_ls_weighting_scheme unit
_refine_ls_wR_factor_obs 0.048
_reflns_number_observed 998
_reflns_number_total 1515
_reflns_observed_criterion I>2\s(I)
_cod_data_source_file al1038.cif
_cod_data_source_block al1038a
_cod_depositor_comments
;
The following automatic conversions were performed:
'_refine_ls_matrix_type' value 'Full' changed to 'full' according to
'/home/saulius/struct/CIF-dictionaries/cif_core.dic' dictionary named
'cif_core.dic' version 2.4.1 from 2010-06-29.

Automatic conversion script
Id: cif_fix_enum 1527 2010-12-29 10:47:43Z saulius 

The following automatic conversions were performed:

'_chemical_melting_point' value '456-457' was changed to '456.5(5)' -
the average value was taken and precision was estimated.

Automatic conversion script
Id: cif_fix_values 1646 2011-03-28 12:23:43Z adriana 

The following automatic conversions were performed:

'_chemical_melting_point' value '456-457' was changed to '456.5(5)' -
the average value was taken and precision was
estimated.

'_refine_ls_matrix_type' value 'Full' changed to 'full'
according to /home/saulius/struct/CIF-dictionaries/cif_core.dic
dictionary named 'cif_core.dic' version 2.4.1 from 2010-06-29.

Automatic conversion script
Id: cif_fix_values 1715 2011-07-08 13:25:40Z adriana 
;
_cod_original_cell_volume 709.6(2)
_cod_original_sg_symbol_H-M P21
_cod_original_formula_sum 'C10 H22 Cu1 N4 O4'
_cod_database_code 2001432

loop_
_symmetry_equiv_pos_as_xyz
x,y,z
-x,1/2+y,-z

loop_
_atom_site_aniso_label
_atom_site_aniso_U_11
_atom_site_aniso_U_22
_atom_site_aniso_U_33
_atom_site_aniso_U_12
_atom_site_aniso_U_13
_atom_site_aniso_U_23
Cu 0.0422(7) 0.0254(6) 0.0467(7) -0.0014(10) 0.0213(6) 0.0009(9)
O1 0.046(4) 0.027(5) 0.086(5) 0.000(5) 0.030(4) -0.003(4)
O2 0.066(5) 0.027(6) 0.095(6) 0.012(4) 0.049(5) -0.000(4)
N1 0.044(5) 0.027(6) 0.061(5) -0.009(6) 0.021(4) 0.005(5)
N2 0.043(6) 0.023(5) 0.056(7) 0.000(4) 0.023(6) 0.007(4)
N3 0.043(4) 0.032(5) 0.041(4) 0.004(6) 0.021(4) -0.002(5)
N4 0.041(6) 0.020(5) 0.069(8) 0.002(4) 0.032(6) 0.004(4)
C1 0.042(6) 0.029(5) 0.043(6) 0.001(5) 0.018(5) 0.010(5)
C2 0.049(6) 0.027(6) 0.036(6) 0.002(5) 0.019(5) -0.007(5)
C3 0.042(7) 0.050(7) 0.078(9) 0.005(7) 0.010(7) 0.005(5)
C4 0.076(9) 0.074(9) 0.121(12) 0.007(15) 0.000(8) 0.014(11)
C5 0.047(7) 0.065(9) 0.143(14) 0.063(10) 0.014(8) 0.008(7)
C6 0.036(6) 0.030(5) 0.045(7) 0.002(5) 0.017(5) -0.000(5)
C7 0.032(5) 0.029(6) 0.046(6) 0.001(5) 0.019(5) 0.005(4)
C8 0.072(8) 0.039(6) 0.060(8) -0.005(6) 0.039(7) 0.002(5)
C9 0.083(8) 0.062(7) 0.073(8) -0.031(12) 0.050(7) -0.025(11)
C10 0.055(7) 0.065(8) 0.063(7) -0.039(7) 0.030(6) -0.012(6)
O3 0.058(5) 0.062(5) 0.092(6) -0.012(5) 0.034(5) 0.006(5)
O4 0.060(5) 0.108(8) 0.179(11) -0.062(9) 0.058(7) -0.016(6)

loop_
_atom_site_label
_atom_site_fract_x
_atom_site_fract_y
_atom_site_fract_z
_atom_site_U_iso_or_equiv
_atom_site_thermal_displace_type
_atom_site_calc_flag
_atom_site_calc_attached_atom
_atom_site_type_symbol
Cu -0.01230(10) 0.00000 -0.6921(2) 0.0369(4) Uani . . Cu
O1 0.1557(6) 0.4772(14) -0.7150(9) 0.052(4) Uani . . O
O2 -0.1709(7) -0.4683(12) -0.6392(9) 0.057(4) Uani . . O
N1 -0.1950(8) 0.0216(19) -0.6804(10) 0.044(4) Uani . . N
N2 -0.0381(9) -0.2498(13) -0.6829(11) 0.040(4) Uani . . N
N3 0.1569(7) -0.0141(18) -0.7357(8) 0.037(3) Uani . . N
N4 0.0124(9) 0.2596(12) -0.7084(12) 0.040(5) Uani . . N
C1 -0.1462(10) -0.3083(14) -0.6619(12) 0.038(5) Uani . . C
C2 -0.2441(10) -0.1630(13) -0.6670(12) 0.037(5) Uani . . C
C3 -0.3755(11) -0.1833(16) -0.8023(15) 0.061(5) Uani . . C
C4 -0.4105(14) 0.014(3) -0.8643(18) 0.102(7) Uani . . C
C5 -0.2946(13) 0.1053(19) -0.8240(19) 0.092(7) Uani . . C
C6 0.1198(10) 0.3121(15) -0.7203(12) 0.037(4) Uani . . C
C7 0.2151(10) 0.1708(13) -0.7325(12) 0.034(4) Uani . . C
C8 0.2403(12) 0.1861(15) -0.8776(13) 0.053(5) Uani . . C
C9 0.2325(11) -0.005(3) -0.9362(13) 0.066(5) Uani . . C
C10 0.1313(11) -0.0913(16) -0.8918(13) 0.059(5) Uani . . C
O3 0.3775(7) -0.1119(12) -0.4226(10) 0.070(4) Uani . . O
O4 0.4060(8) -0.3888(16) -0.6166(14) 0.112(6) Uani . . O
H1 -0.18855 0.10336 -0.58058 0.0433 Uiso calc N1 H
H2 0.00200 -0.37670 -0.68490 0.0433 Uiso calc N2 H
H3 0.23007 -0.10475 -0.64778 0.0390 Uiso calc N3 H
H4 -0.04640 0.38410 -0.70050 0.0400 Uiso calc N4 H
H12 -0.25820 -0.18320 -0.55330 0.0360 Uiso calc C2 H
H13 -0.33950 -0.25490 -0.86830 0.0520 Uiso calc C3 H
H23 -0.44370 -0.23370 -0.76950 0.0520 Uiso calc C3 H
H24 -0.46549 0.07752 -0.79624 0.0520 Uiso calc C4 H
H14 -0.48710 0.02240 -1.00030 0.0910 Uiso calc C4 H
H15 -0.25791 0.05695 -0.91375 0.0800 Uiso calc C5 H
H25 -0.30860 0.24260 -0.84200 0.0800 Uiso calc C5 H
H17 0.31323 0.17790 -0.62928 0.0380 Uiso calc C7 H
H18 0.32790 0.27660 -0.87820 0.0533 Uiso calc C8 H
H28 0.19540 0.27870 -0.95250 0.0533 Uiso calc C8 H
H19 0.21890 -0.01570 -1.06220 0.0690 Uiso calc C9 H
H29 0.33160 -0.09160 -0.86950 0.0690 Uiso calc C9 H
H110 0.02920 -0.06880 -0.96810 0.0600 Uiso calc C10 H
H210 0.09910 -0.24410 -0.88880 0.0600 Uiso calc C10 H
H31 0.31450 -0.00880 -0.38690 0.0623 Uiso calc O3 H
H32 0.44340 -0.03440 -0.40280 0.0623 Uiso calc O3 H
H41 0.31280 -0.48320 -0.63290 0.1000 Uiso calc O4 H
H42 0.39950 -0.31170 -0.55790 0.1000 Uiso calc O4 H

loop_
_atom_type_symbol
_atom_type_description
_atom_type_scat_dispersion_real
_atom_type_scat_dispersion_imag
_atom_type_scat_source
Cu Copper -2.019 0.589 'IntTabIV  Table 2.2A 2.3.1'
O Oxygen 0.047 0.032 'IntTabIV  Table 2.2A 2.3.1'
N Nitrogen 0.029 0.018 'IntTabIV  Table 2.2A 2.3.1'
C Carbon 0.017 0.009 'IntTabIV  Table 2.2A 2.3.1'
H Hydrogen 0.000 0.000 'IntTabIV  Table 2.2C      '

loop_
_geom_angle_atom_site_label_1
_geom_angle_atom_site_label_2
_geom_angle_atom_site_label_3
_geom_angle
_geom_angle_publ_flag
N3 Cu N4 82.6(5) yes
N2 Cu N4 178.3(4) yes
N2 Cu N3 97.0(4) yes
N1 Cu N4 95.4(5) yes
N1 Cu N3 172.0(3) yes
N1 Cu N2 84.8(5) yes
Cu N1 H1 110.6(6) no
Cu N1 C5 110.8(8) yes
Cu N1 C2 108.7(7) yes
C5 N1 H1 109.6(9) no
C2 N1 H1 109.6(9) no
C2 N1 C5 107.0(10) yes
Cu N2 H2 144.9(9) no
Cu N2 C1 118.8(8) yes
C1 N2 H2 96.2(9) no
Cu N3 H3 108.3(5) no
Cu N3 C10 112.4(6) yes
Cu N3 C7 110.8(6) yes
C10 N3 H3 108.0(8) no
C7 N3 H3 111.0(8) no
C7 N3 C10 106.3(9) yes
Cu N4 H4 133.7(7) no
Cu N4 C6 117.7(8) yes
C6 N4 H4 108.4(9) no
O2 C1 N2 126.0(10) yes
N2 C1 C2 115.0(10) yes
O2 C1 C2 119.0(10) yes
N1 C2 C1 112.8(9) yes
C1 C2 H12 103.1(8) no
C1 C2 C3 112.3(9) yes
N1 C2 H12 112.3(8) no
N1 C2 C3 105.7(8) yes
C3 C2 H12 111.0(10) no
C2 C3 H23 110.0(10) no
C2 C3 H13 97.0(10) no
C2 C3 C4 104.0(10) yes
H13 C3 H23 121.0(10) no
C4 C3 H23 112.0(10) no
C4 C3 H13 111.0(10) no
C3 C4 H14 114(2) no
C3 C4 H24 106.0(10) no
C3 C4 C5 107.0(10) yes
H24 C4 H14 106.0(10) no
C5 C4 H14 117(2) no
C5 C4 H24 106.0(10) no
N1 C5 C4 108.0(10) yes
C4 C5 H25 113(2) no
C4 C5 H15 101.0(10) no
N1 C5 H25 124.0(10) no
N1 C5 H15 102.0(10) no
H15 C5 H25 105.0(10) no
O1 C6 N4 124.0(10) yes
N4 C6 C7 118.0(10) yes
O1 C6 C7 117.0(10) yes
N3 C7 C6 109.7(8) yes
C6 C7 H17 110.2(8) no
C6 C7 C8 113.1(9) yes
N3 C7 H17 107.8(8) no
N3 C7 C8 105.9(8) yes
C8 C7 H17 110.0(9) no
C7 C8 H28 120.0(10) no
C7 C8 H18 119.0(10) no
C7 C8 C9 105.0(10) yes
H18 C8 H28 76.6(9) no
C9 C8 H28 117.0(10) no
C9 C8 H18 118.0(10) no
C8 C9 H29 113.0(10) no
C8 C9 H19 114(2) no
C8 C9 C10 104.0(10) yes
H19 C9 H29 103.8(9) no
C10 C9 H29 104.0(10) no
C10 C9 H19 117.0(10) no
N3 C10 C9 104.0(10) yes
C9 C10 H210 133.0(10) no
C9 C10 H110 116.0(10) no
N3 C10 H210 106.3(9) no
N3 C10 H110 110.0(10) no
H110 C10 H210 85.8(8) no
H31 O3 H32 91.8(7) no
H41 O4 H42 102.0(10) no

loop_
_geom_bond_atom_site_label_1
_geom_bond_atom_site_label_2
_geom_bond_distance
_geom_bond_publ_flag
Cu N1 2.040(10) yes
Cu N2 1.880(10) yes
Cu N3 2.044(9) yes
Cu N4 1.962(9) yes
O1 C6 1.280(10) yes
O2 C1 1.260(10) yes
N1 C2 1.500(10) yes
N1 C5 1.510(10) yes
N1 H1 1.110(10) no
N2 C1 1.340(10) yes
N2 H2 1.040(10) no
N3 C7 1.510(10) yes
N3 C10 1.510(10) yes
N3 H3 1.127(9) no
N4 C6 1.280(10) yes
N4 H4 1.140(10) no
C1 C2 1.510(10) yes
C2 C3 1.520(10) yes
C2 H12 1.160(10) no
C3 C4 1.57(2) yes
C3 H13 1.010(10) no
C3 H23 0.980(10) no
C4 C5 1.35(2) yes
C4 H24 1.140(10) no
C4 H14 1.240(10) no
C5 H15 1.130(10) no
C5 H25 1.040(10) no
C6 C7 1.510(10) yes
C7 C8 1.510(10) yes
C7 H17 1.138(8) no
C8 C9 1.52(2) yes
C8 H18 1.170(10) no
C8 H28 0.970(10) no
C9 C10 1.47(2) yes
C9 H19 1.150(10) no
C9 H29 1.200(10) no
C10 H110 1.080(10) no
C10 H210 1.190(10) no
O3 H31 1.160(10) no
O3 H32 0.881(8) no
O4 H41 1.190(10) no
O4 H42 0.820(10) no

loop_
_geom_contact_atom_site_label_1
_geom_contact_atom_site_label_2
_geom_contact_distance
Cu N1 2.043(10)
Cu N3 2.044(9)
Cu C1 2.789(11)
Cu C2 2.894(12)
Cu C5 2.941(13)
Cu C6 2.796(11)
Cu C7 2.939(11)
Cu C10 2.972(14)
Cu H1 2.644(2)
Cu H2 2.801
Cu H3 2.6250(10)
Cu H4 2.874
Cu H15 2.7210(10)
Cu H110 2.879(2)
O1 N4 2.265(14)
O1 C7 2.389(14)
O1 H4 2.363(8)
O1 H17 2.732(9)
O1 H28 2.868(10)
O2 N2 2.317(14)
O2 C2 2.384(13)
O2 H2 2.200(9)
O2 H12 2.581(9)
O2 H13 2.743(8)
N1 N2 2.649(16)
N1 N4 2.962(15)
N1 C1 2.499(17)
N1 C3 2.400(15)
N1 C4 2.321(14)
N1 H12 2.213(12)
N1 H13 2.776(11)
N1 H24 2.748(8)
N1 H15 2.071(9)
N1 H25 2.261(11)
N2 N3 2.943(15)
N2 C2 2.396(16)
N2 H210 2.890(12)
N3 N4 2.645(15)
N3 C6 2.470(17)
N3 C8 2.411(17)
N3 C9 2.355(17)
N3 H17 2.149(10)
N3 H29 2.732(9)
N3 H110 2.145(7)
N3 H210 2.174(11)
N4 C7 2.399(16)
C1 C3 2.509(15)
C1 H12 2.099(13)
C1 H13 2.288(9)
C2 C4 2.429(19)
C2 C5 2.422(18)
C2 H1 2.138(10)
C2 H23 2.076(10)
C2 H24 2.867(10)
C2 H15 2.816(11)
C3 C5 2.357(19)
C3 H12 2.212(12)
C3 H24 2.182(12)
C3 H14 2.362(12)
C3 H15 2.647(14)
C4 H1 2.915(13)
C4 H13 2.15(2)
C4 H23 2.14(2)
C5 H1 2.150(16)
C5 H13 2.722(14)
C5 H14 2.204(12)
C6 C8 2.52(2)
C6 H17 2.183(10)
C6 H28 2.653(13)
C7 C9 2.41(2)
C7 C10 2.418(15)
C7 H3 2.182(10)
C7 H18 2.319(12)
C7 H28 2.173(11)
C7 H29 2.898(11)
C7 H110 2.961(9)
C8 C10 2.355(17)
C8 H17 2.181(12)
C8 H19 2.252(12)
C8 H29 2.278(11)
C8 H110 2.842(12)
C9 H3 2.853(14)
C9 H18 2.305(19)
C9 H28 2.14(2)
C9 H110 2.168(13)
C9 H210 2.445(18)
C10 H3 2.149(11)
C10 H28 2.947(12)
C10 H19 2.249(14)
C10 H29 2.109(12)
O3 O4 2.860(16)
O3 H3 2.121(8)
O3 H17 2.814(9)
O3 H42 2.039(10)
O4 H3 2.788(11)
H1 H12 2.308
H1 H24 2.922
H1 H15 2.980
H1 H25 2.538
H2 H210 2.730
H3 H17 2.266
H3 H29 2.739
H3 H110 2.994
H3 H210 2.413
H3 H31 2.396
H3 H32 2.626
H3 H41 2.938
H3 H42 2.297
H4 H25 2.844
H12 H13 2.826
H12 H23 2.286
H13 H14 2.614
H13 H15 2.577
H23 H24 2.327
H23 H14 2.803
H24 H15 2.891
H24 H25 2.279
H14 H15 2.320
H14 H25 2.540
H17 H18 2.543
H17 H28 2.932
H17 H31 2.687
H17 H32 2.601
H18 H19 2.752
H18 H29 2.736
H28 H19 2.479
H19 H110 2.583
H19 H210 2.997
H29 H210 2.715
H32 H42 2.470
